data_2241558
loop_
_publ_author_name
'Munneke, Stefan'
'Stocker, Bridget L.'
'Timmer, Mattie S. M.'
'Gainsford, Graeme J.'

_publ_section_title
;
 <i>N</i>-(2-Acetamido-2-deoxy-\b-<small>D</small>-glucopyranosyl)-<i>N</i>-(3-azidopropyl)-<i>O</i>-methylhydroxylamine
;
_journal_coeditor_code LH5798
_journal_issue 3
_journal_name_full 'Acta Crystallographica Section E'
_journal_page_first 340
_journal_page_last 342
_journal_paper_doi 10.1107/S2056989016002164
_journal_volume 72
_journal_year 2016
_chemical_formula_iupac 'C12 H23 N5 O6'
_chemical_formula_moiety 'C12 H23 N5 O6'
_chemical_formula_sum 'C12 H23 N5 O6'
_chemical_formula_weight 333.35
_chemical_name_systematic
<i>N</i>-(2-Acetamido-2-deoxy-\b-<i>D</i>-glucopyranosyl)-<i>N</i>-(3-azidopropyl)-<i>O</i>-methylhydroxylamine
_space_group_crystal_system monoclinic
_space_group_IT_number 4
_space_group_name_Hall 'P 2yb'
_space_group_name_H-M_alt 'P 1 21 1'
_symmetry_space_group_name_Hall 'P 2yb'
_symmetry_space_group_name_H-M 'P 1 21 1'
_atom_sites_solution_hydrogens mixed
_audit_creation_method SHELXL-2014/6
_cell_angle_alpha 90
_cell_angle_beta 118.181(19)
_cell_angle_gamma 90
_cell_formula_units_Z 2
_cell_length_a 13.5605(18)
_cell_length_b 4.7386(3)
_cell_length_c 14.140(2)
_cell_measurement_reflns_used 2327
_cell_measurement_temperature 120(2)
_cell_measurement_theta_max 75.2780
_cell_measurement_theta_min 3.6870
_cell_volume 800.9(2)
_computing_cell_refinement
;
CrysAlis PRO (Agilent, 2014)
;
_computing_data_collection
;
CrysAlis PRO (Agilent, 2014)
;
_computing_data_reduction
;
CrysAlis PRO (Agilent, 2014)
;
_computing_molecular_graphics
;
ORTEP-3 for Windows (Farrugia, 2012) and
Mercury (Macrae <i>et al.</i>, 2008)
;
_computing_publication_material
;
SHELXL2012 (Sheldrick, 2015) and PLATON (Spek, 2009)
;
_computing_structure_refinement
;
SHELXL2014 (Sheldrick, 2015)
;
_computing_structure_solution
;
SHELXS97 (Sheldrick, 2008)
;
_diffrn_ambient_temperature 120(2)
_diffrn_detector_area_resol_mean 10.6501
_diffrn_measured_fraction_theta_full 0.964
_diffrn_measured_fraction_theta_max 0.964
_diffrn_measurement_device 'four-circle diffractometer'
_diffrn_measurement_device_type 'Agilent SuperNova Dual Source diffractometer with an Atlas detector'
_diffrn_measurement_method '\w scans'
_diffrn_radiation_monochromator mirror
_diffrn_radiation_type 'Cu K\a'
_diffrn_radiation_wavelength 1.54184
_diffrn_reflns_av_R_equivalents 0.0531
_diffrn_reflns_av_sigmaI/netI 0.0582
_diffrn_reflns_limit_h_max 16
_diffrn_reflns_limit_h_min -16
_diffrn_reflns_limit_k_max 5
_diffrn_reflns_limit_k_min -5
_diffrn_reflns_limit_l_max 16
_diffrn_reflns_limit_l_min -17
_diffrn_reflns_number 6061
_diffrn_reflns_theta_full 66.97
_diffrn_reflns_theta_max 66.56
_diffrn_reflns_theta_min 3.5461
_exptl_absorpt_coefficient_mu 0.945
_exptl_absorpt_correction_T_max 0.985
_exptl_absorpt_correction_T_min 0.792
_exptl_absorpt_correction_type gaussian
_exptl_absorpt_process_details
;
(CrysAlis PRO; Agilent, 2014)
;
_exptl_crystal_colour colourless
_exptl_crystal_density_diffrn 1.382
_exptl_crystal_description needle
_exptl_crystal_F_000 356
_exptl_crystal_size_max 0.5660
_exptl_crystal_size_mid 0.1391
_exptl_crystal_size_min 0.0167
_refine_diff_density_max 0.392
_refine_diff_density_min -0.315
_refine_ls_abs_structure_details
;
Flack <i>x</i> determined using 619 quotients
[(<i>I</i>^+^)-(<i>I</i>^-^)]/[(<i>I</i>^+^)+(<i>I</i>^-^)]
(Parsons & Flack, 2004)
;
_refine_ls_abs_structure_Flack 0.2(4)
_refine_ls_extinction_method none
_refine_ls_goodness_of_fit_ref 1.028
_refine_ls_hydrogen_treatment mixed
_refine_ls_matrix_type full
_refine_ls_number_parameters 221
_refine_ls_number_reflns 2355
_refine_ls_number_restraints 1
_refine_ls_restrained_S_all 1.028
_refine_ls_R_factor_all 0.0656
_refine_ls_R_factor_gt 0.0594
_refine_ls_shift/su_max 0.000
_refine_ls_shift/su_mean 0.000
_refine_ls_structure_factor_coef Fsqd
_refine_ls_weighting_details 'w=1/[\s^2^(Fo^2^)+(0.1194P)^2^] where P=(Fo^2^+2Fc^2^)/3'
_refine_ls_weighting_scheme calc
_refine_ls_wR_factor_gt 0.1573
_refine_ls_wR_factor_ref 0.1648
_reflns_number_gt 2073
_reflns_number_total 2355
_reflns_threshold_expression 'I > 2\s(I)'
_cod_data_source_file lh5798sup1.cif
_cod_data_source_block I
_cod_database_code 2241558
_shelx_space_group_comment
;
The symmetry employed for this shelxl refinement is uniquely defined
by the following loop, which should always be used as a source of
symmetry information in preference to the above space-group names.
They are only intended as comments.
;
_shelxl_version_number 2014/6

loop_
_space_group_symop_operation_xyz
'x, y, z'
'-x, y+1/2, -z'

loop_
_atom_site_type_symbol
_atom_site_label
_atom_site_fract_x
_atom_site_fract_y
_atom_site_fract_z
_atom_site_U_iso_or_equiv
_atom_site_adp_type
_atom_site_calc_flag
_atom_site_occupancy
O O1 0.3682(2) 0.2828(6) 0.5792(2) 0.0314(7) Uani d 1
O O2 0.1361(3) 0.5357(7) 0.7397(3) 0.0378(8) Uani d 1
O O3 0.0442(2) 0.1637(7) 0.5080(3) 0.0368(8) Uani d 1
H H3O 0.007(4) 0.017(14) 0.498(6) 0.055 Uiso calc 1
O O4 0.1155(3) 0.0380(8) 0.3491(3) 0.0426(8) Uani d 1
H H4O 0.050(6) 0.058(17) 0.328(5) 0.064 Uiso d 1
O O5 0.4546(3) 0.2456(8) 0.4382(3) 0.0401(8) Uani d 1
H H5O 0.486(6) 0.385(16) 0.486(6) 0.060 Uiso d 1
O O6 0.4312(3) 0.5384(7) 0.7784(3) 0.0369(7) Uani d 1
N N1 0.4434(3) 0.2390(8) 0.7677(3) 0.0329(8) Uani d 1
N N2 0.2088(3) 0.1158(8) 0.7250(3) 0.0326(8) Uani d 1
H H2N 0.205(4) -0.077(14) 0.732(4) 0.039 Uiso d 1
N N3 0.7789(3) -0.1042(10) 0.8833(4) 0.0480(11) Uani d 1
N N4 0.8722(3) -0.1684(10) 0.8948(4) 0.0451(10) Uani d 1
N N5 0.9545(4) -0.2571(12) 0.9039(4) 0.0566(12) Uani d 1
C C1 0.3557(3) 0.1498(10) 0.6645(4) 0.0308(9) Uani d 1
H H1 0.3616 -0.0591 0.6585 0.037 Uiso calc 1
C C2 0.2369(3) 0.2191(9) 0.6435(3) 0.0304(9) Uani d 1
H H2 0.2276 0.4289 0.6387 0.036 Uiso calc 1
C C3 0.1552(3) 0.0914(9) 0.5340(4) 0.0318(9) Uani d 1
H H3 0.1626 -0.1187 0.5392 0.038 Uiso calc 1
C C4 0.1797(3) 0.1921(9) 0.4452(4) 0.0320(9) Uani d 1
H H4 0.1613 0.3974 0.4317 0.038 Uiso calc 1
C C5 0.3030(3) 0.1481(10) 0.4789(4) 0.0338(10) Uani d 1
H H5 0.3197 -0.0587 0.4869 0.041 Uiso calc 1
C C6 0.3382(4) 0.2715(11) 0.4006(4) 0.0349(9) Uani d 1
H H6A 0.2977 0.1734 0.3308 0.042 Uiso calc 1
H H6B 0.3172 0.4735 0.3890 0.042 Uiso calc 1
C C7 0.1536(3) 0.2815(10) 0.7623(4) 0.0324(9) Uani d 1
C C8 0.1154(4) 0.1435(11) 0.8351(4) 0.0436(11) Uani d 1
H H8A 0.1627 0.2070 0.9090 0.065 Uiso calc 1
H H8B 0.1212 -0.0619 0.8313 0.065 Uiso calc 1
H H8C 0.0375 0.1955 0.8123 0.065 Uiso calc 1
C C9 0.4282(4) 0.5914(10) 0.8765(4) 0.0395(11) Uani d 1
H H9A 0.4977 0.5240 0.9370 0.059 Uiso calc 1
H H9B 0.3644 0.4919 0.8757 0.059 Uiso calc 1
H H9C 0.4203 0.7945 0.8842 0.059 Uiso calc 1
C C10 0.5538(3) 0.1952(11) 0.7742(4) 0.0389(11) Uani d 1
H H10A 0.5617 0.3227 0.7227 0.047 Uiso calc 1
H H10B 0.5589 -0.0014 0.7532 0.047 Uiso calc 1
C C11 0.6489(4) 0.2502(12) 0.8862(4) 0.0443(11) Uani d 1
H H11A 0.6441 0.4474 0.9068 0.053 Uiso calc 1
H H11B 0.6405 0.1240 0.9378 0.053 Uiso calc 1
C C12 0.7623(4) 0.2026(12) 0.8934(4) 0.0451(12) Uani d 1
H H12A 0.7675 0.3074 0.8353 0.054 Uiso calc 1
H H12B 0.8216 0.2735 0.9630 0.054 Uiso calc 1

loop_
_atom_site_aniso_label
_atom_site_aniso_U_11
_atom_site_aniso_U_22
_atom_site_aniso_U_33
_atom_site_aniso_U_12
_atom_site_aniso_U_13
_atom_site_aniso_U_23
O1 0.0257(13) 0.0269(16) 0.0409(16) -0.0022(12) 0.0150(12) 0.0014(13)
O2 0.0370(16) 0.0236(16) 0.056(2) 0.0021(13) 0.0245(15) 0.0010(15)
O3 0.0235(13) 0.0265(16) 0.060(2) -0.0025(12) 0.0190(14) -0.0003(15)
O4 0.0270(15) 0.047(2) 0.0476(19) -0.0046(16) 0.0129(14) -0.0117(17)
O5 0.0322(15) 0.0397(19) 0.0533(19) -0.0004(14) 0.0243(14) -0.0017(17)
O6 0.0412(17) 0.0222(15) 0.0421(17) -0.0018(14) 0.0152(14) 0.0019(14)
N1 0.0277(17) 0.0250(19) 0.042(2) 0.0011(14) 0.0130(15) 0.0004(15)
N2 0.0313(17) 0.0212(18) 0.049(2) 0.0013(14) 0.0223(16) 0.0030(15)
N3 0.033(2) 0.042(2) 0.066(3) -0.0007(19) 0.021(2) 0.001(2)
N4 0.038(2) 0.042(2) 0.051(2) -0.0025(18) 0.0174(19) 0.0016(19)
N5 0.036(2) 0.055(3) 0.079(3) 0.003(2) 0.027(2) -0.002(3)
C1 0.0266(19) 0.027(2) 0.037(2) 0.0008(17) 0.0136(17) 0.0035(17)
C2 0.0266(19) 0.022(2) 0.045(2) 0.0031(16) 0.0187(18) 0.0052(18)
C3 0.0256(19) 0.021(2) 0.047(2) 0.0000(16) 0.0160(18) 0.0006(18)
C4 0.027(2) 0.026(2) 0.041(2) 0.0014(17) 0.0143(18) 0.0008(19)
C5 0.0249(19) 0.033(2) 0.042(2) 0.0018(18) 0.0146(17) 0.0022(19)
C6 0.033(2) 0.034(2) 0.039(2) -0.002(2) 0.0172(18) 0.000(2)
C7 0.0297(19) 0.022(2) 0.045(2) -0.0016(17) 0.0173(18) -0.0012(18)
C8 0.056(3) 0.028(2) 0.061(3) 0.000(2) 0.039(2) 0.003(2)
C9 0.042(2) 0.030(2) 0.041(2) -0.0021(19) 0.016(2) -0.004(2)
C10 0.027(2) 0.040(3) 0.044(3) 0.0000(19) 0.0112(19) 0.001(2)
C11 0.034(2) 0.044(3) 0.046(3) 0.001(2) 0.012(2) -0.001(2)
C12 0.033(2) 0.040(3) 0.048(3) -0.002(2) 0.007(2) 0.000(2)

loop_
_atom_type_symbol
_atom_type_description
_atom_type_scat_dispersion_real
_atom_type_scat_dispersion_imag
_atom_type_scat_source
C C 0.0181 0.0091 'International Tables Vol C Tables 4.2.6.8 and 6.1.1.4'
H H 0.0000 0.0000 'International Tables Vol C Tables 4.2.6.8 and 6.1.1.4'
N N 0.0311 0.0180 'International Tables Vol C Tables 4.2.6.8 and 6.1.1.4'
O O 0.0492 0.0322 'International Tables Vol C Tables 4.2.6.8 and 6.1.1.4'

loop_
_geom_angle_atom_site_label_1
_geom_angle_atom_site_label_2
_geom_angle_atom_site_label_3
_geom_angle
C5 O1 C1 112.0(3)
C3 O3 H3O 109.5
C4 O4 H4O 112(5)
C6 O5 H5O 106(5)
C9 O6 N1 109.4(3)
C1 N1 O6 108.2(3)
C1 N1 C10 110.6(3)
O6 N1 C10 107.2(3)
C7 N2 C2 120.9(4)
C7 N2 H2N 118(3)
C2 N2 H2N 118(3)
N4 N3 C12 114.8(4)
N5 N4 N3 172.6(6)
O1 C1 N1 110.6(3)
O1 C1 C2 105.9(3)
N1 C1 C2 115.1(4)
O1 C1 H1 108.4
N1 C1 H1 108.4
C2 C1 H1 108.4
N2 C2 C1 114.7(3)
N2 C2 C3 109.3(3)
C1 C2 C3 107.6(3)
N2 C2 H2 108.4
C1 C2 H2 108.4
C3 C2 H2 108.4
O3 C3 C4 109.3(4)
O3 C3 C2 109.8(3)
C4 C3 C2 111.9(3)
O3 C3 H3 108.6
C4 C3 H3 108.6
C2 C3 H3 108.6
O4 C4 C3 110.8(4)
O4 C4 C5 108.4(3)
C3 C4 C5 109.5(3)
O4 C4 H4 109.4
C3 C4 H4 109.4
C5 C4 H4 109.4
O1 C5 C6 107.1(3)
O1 C5 C4 109.0(3)
C6 C5 C4 113.4(4)
O1 C5 H5 109.1
C6 C5 H5 109.1
C4 C5 H5 109.1
O5 C6 C5 111.9(3)
O5 C6 H6A 109.2
C5 C6 H6A 109.2
O5 C6 H6B 109.2
C5 C6 H6B 109.2
H6A C6 H6B 107.9
O2 C7 N2 122.5(4)
O2 C7 C8 120.9(4)
N2 C7 C8 116.6(4)
C7 C8 H8A 109.5
C7 C8 H8B 109.5
H8A C8 H8B 109.5
C7 C8 H8C 109.5
H8A C8 H8C 109.5
H8B C8 H8C 109.5
O6 C9 H9A 109.5
O6 C9 H9B 109.5
H9A C9 H9B 109.5
O6 C9 H9C 109.5
H9A C9 H9C 109.5
H9B C9 H9C 109.5
N1 C10 C11 112.2(4)
N1 C10 H10A 109.2
C11 C10 H10A 109.2
N1 C10 H10B 109.2
C11 C10 H10B 109.2
H10A C10 H10B 107.9
C12 C11 C10 112.3(4)
C12 C11 H11A 109.1
C10 C11 H11A 109.1
C12 C11 H11B 109.1
C10 C11 H11B 109.1
H11A C11 H11B 107.9
N3 C12 C11 109.5(4)
N3 C12 H12A 109.8
C11 C12 H12A 109.8
N3 C12 H12B 109.8
C11 C12 H12B 109.8
H12A C12 H12B 108.2

loop_
_geom_bond_atom_site_label_1
_geom_bond_atom_site_label_2
_geom_bond_distance
O1 C5 1.420(6)
O1 C1 1.441(5)
O2 C7 1.240(6)
O3 C3 1.413(5)
O3 H3O 0.84(8)
O4 C4 1.421(6)
O4 H4O 0.80(7)
O5 C6 1.413(5)
O5 H5O 0.90(8)
O6 C9 1.430(6)
O6 N1 1.445(5)
N1 C1 1.443(6)
N1 C10 1.470(5)
N2 C7 1.352(6)
N2 C2 1.459(5)
N2 H2N 0.93(7)
N3 N4 1.235(6)
N3 C12 1.488(7)
N4 N5 1.141(6)
C1 C2 1.529(5)
C1 H1 1.0000
C2 C3 1.539(6)
C2 H2 1.0000
C3 C4 1.520(6)
C3 H3 1.0000
C4 C5 1.521(5)
C4 H4 1.0000
C5 C6 1.515(6)
C5 H5 1.0000
C6 H6A 0.9900
C6 H6B 0.9900
C7 C8 1.502(6)
C8 H8A 0.9800
C8 H8B 0.9800
C8 H8C 0.9800
C9 H9A 0.9800
C9 H9B 0.9800
C9 H9C 0.9800
C10 C11 1.520(6)
C10 H10A 0.9900
C10 H10B 0.9900
C11 C12 1.510(7)
C11 H11A 0.9900
C11 H11B 0.9900
C12 H12A 0.9900
C12 H12B 0.9900

loop_
_geom_hbond_atom_site_label_D
_geom_hbond_atom_site_label_H
_geom_hbond_atom_site_label_A
_geom_hbond_site_symmetry_A
_geom_hbond_distance_DH
_geom_hbond_distance_HA
_geom_hbond_distance_DA
_geom_hbond_angle_DHA
O3 H3O O3 2_546 0.84 1.79 2.616(5) 167.1
O4 H4O O2 2_546 0.80(7) 2.23(7) 3.027(4) 170(8)
O5 H5O O5 2_656 0.90(8) 1.98(8) 2.855(4) 167(7)
N2 H2N O2 1_545 0.93(7) 2.08(6) 2.961(5) 158(5)

loop_
_geom_torsion_atom_site_label_1
_geom_torsion_atom_site_label_2
_geom_torsion_atom_site_label_3
_geom_torsion_atom_site_label_4
_geom_torsion
C9 O6 N1 C1 127.1(3)
C9 O6 N1 C10 -113.6(4)
C5 O1 C1 N1 164.6(3)
C5 O1 C1 C2 -70.2(4)
O6 N1 C1 O1 64.2(4)
C10 N1 C1 O1 -52.9(5)
O6 N1 C1 C2 -55.6(4)
C10 N1 C1 C2 -172.8(4)
C7 N2 C2 C1 136.0(4)
C7 N2 C2 C3 -103.1(4)
O1 C1 C2 N2 -176.8(3)
N1 C1 C2 N2 -54.4(5)
O1 C1 C2 C3 61.4(4)
N1 C1 C2 C3 -176.2(3)
N2 C2 C3 O3 58.2(4)
C1 C2 C3 O3 -176.7(3)
N2 C2 C3 C4 179.7(3)
C1 C2 C3 C4 -55.1(4)
O3 C3 C4 O4 -67.5(4)
C2 C3 C4 O4 170.7(3)
O3 C3 C4 C5 173.0(4)
C2 C3 C4 C5 51.1(5)
C1 O1 C5 C6 -170.3(3)
C1 O1 C5 C4 66.7(4)
O4 C4 C5 O1 -175.5(3)
C3 C4 C5 O1 -54.5(5)
O4 C4 C5 C6 65.3(5)
C3 C4 C5 C6 -173.7(4)
O1 C5 C6 O5 55.3(5)
C4 C5 C6 O5 175.6(4)
C2 N2 C7 O2 -8.8(7)
C2 N2 C7 C8 172.2(4)
C1 N1 C10 C11 -172.5(4)
O6 N1 C10 C11 69.7(5)
N1 C10 C11 C12 179.5(4)
N4 N3 C12 C11 -175.7(4)
C10 C11 C12 N3 -69.7(6)

_cod_database_fobs_code 2241558
